data_7720377
loop_
_publ_author_name
'Mittag, Simon M.'
'Klopf, Jonas'
'Virovets, Alexander V.'
'Peresypkina, Eugenia'
'Lerner, Hans-Wolfram'
'Helten, Holger'
'Wagner, Matthias'

_publ_section_title
;
 Fraternal twins: B<sub>2</sub>O<sub>2</sub>- or
 B<sub>2</sub>N<sub>2</sub>-doped polycyclic &#x3c0; systems and their
 formation mechanism <i>via</i> regiodivergent Au- <i>versus</i>
 amine-catalyzed cyclizations.
;
_journal_issue 14
_journal_name_full 'Dalton transactions (Cambridge, England : 2003)'
_journal_page_first 5553
_journal_page_last 5564
_journal_paper_doi 10.1039/d6dt00412a
_journal_volume 55
_journal_year 2026
_chemical_formula_moiety 'C42 H36 B2 O2, 3(C2 H3 N)'
_chemical_formula_structural 'C42 H36 B2 O2 . 3(C H3 C N)'
_chemical_formula_sum 'C48 H45 B2 N3 O2'
_chemical_formula_weight 717.49
_space_group_crystal_system triclinic
_space_group_IT_number 2
_space_group_name_Hall '-P 1'
_space_group_name_H-M_alt 'P -1'
_atom_sites_solution_hydrogens geom
_atom_sites_solution_primary dual
_atom_sites_solution_secondary difmap
_audit_creation_method SHELXL-2019/3
_audit_update_record
;
2026-01-15 deposited with the CCDC.	2026-02-27 downloaded from the CCDC.
;
_cell_angle_alpha 93.5875(7)
_cell_angle_beta 98.3175(6)
_cell_angle_gamma 109.1364(7)
_cell_formula_units_Z 2
_cell_length_a 8.52039(6)
_cell_length_b 12.25707(11)
_cell_length_c 21.58519(16)
_cell_measurement_reflns_used 36645
_cell_measurement_temperature 100.0(2)
_cell_measurement_theta_max 30.9380
_cell_measurement_theta_min 1.6600
_cell_volume 2092.64(3)
_computing_cell_refinement 'CrysAlisPro 1.171.42.43a (Rigaku OD, 2022)'
_computing_data_collection 'P24 beamline local software'
_computing_data_reduction 'CrysAlisPro 1.171.42.43a (Rigaku OD, 2022)'
_computing_publication_material 'IUCr PublCIF online service'
_computing_structure_refinement 'SHELXL-2019/2 (Sheldrick, 2019)'
_computing_structure_solution 'SHELXT (G. M. Sheldrick, 2015)'
_diffrn_ambient_temperature 100.0(2)
_diffrn_detector 'X-Spectrum Lambda 7.5M CdTe photon-counting detector'
_diffrn_detector_area_resol_mean 18.2
_diffrn_measured_fraction_theta_full 0.954
_diffrn_measured_fraction_theta_max 0.899
_diffrn_measurement_device 'DESY Petra3 P24 beamline, Huber diffractometer, Lambda 7.5M CdTe'
_diffrn_measurement_method '\f scans'
_diffrn_radiation_probe x-ray
_diffrn_radiation_type synchrotron
_diffrn_radiation_wavelength 0.560
_diffrn_reflns_av_R_equivalents 0.0311
_diffrn_reflns_av_unetI/netI 0.0283
_diffrn_reflns_Laue_measured_fraction_full 0.954
_diffrn_reflns_Laue_measured_fraction_max 0.899
_diffrn_reflns_limit_h_max 13
_diffrn_reflns_limit_h_min -13
_diffrn_reflns_limit_k_max 19
_diffrn_reflns_limit_k_min -19
_diffrn_reflns_limit_l_max 32
_diffrn_reflns_limit_l_min -34
_diffrn_reflns_number 62969
_diffrn_reflns_point_group_measured_fraction_full 0.954
_diffrn_reflns_point_group_measured_fraction_max 0.899
_diffrn_reflns_theta_full 19.633
_diffrn_reflns_theta_max 26.387
_diffrn_reflns_theta_min 1.664
_diffrn_source synchrotron
_exptl_absorpt_coefficient_mu 0.044
_exptl_absorpt_correction_T_max 1.00000
_exptl_absorpt_correction_T_min 0.74697
_exptl_absorpt_correction_type multi-scan
_exptl_absorpt_process_details
;
CrysAlisPro 1.171.43.144a (Rigaku Oxford Diffraction, 2024)
Empirical absorption correction using spherical harmonics,
implemented in SCALE3 ABSPACK scaling algorithm.
;
_exptl_crystal_colour yellow
_exptl_crystal_density_diffrn 1.139
_exptl_crystal_description prism
_exptl_crystal_F_000 760
_exptl_crystal_size_max 0.220
_exptl_crystal_size_mid 0.140
_exptl_crystal_size_min 0.110
_refine_diff_density_max 0.736
_refine_diff_density_min -0.332
_refine_diff_density_rms 0.071
_refine_ls_extinction_method none
_refine_ls_goodness_of_fit_ref 1.048
_refine_ls_hydrogen_treatment constr
_refine_ls_matrix_type full
_refine_ls_number_parameters 510
_refine_ls_number_reflns 15766
_refine_ls_number_restraints 0
_refine_ls_restrained_S_all 1.048
_refine_ls_R_factor_all 0.0776
_refine_ls_R_factor_gt 0.0617
_refine_ls_shift/su_max 0.001
_refine_ls_shift/su_mean 0.000
_refine_ls_structure_factor_coef Fsqd
_refine_ls_weighting_details 'w=1/[\s^2^(Fo^2^)+(0.1255P)^2^+0.2493P] where P=(Fo^2^+2Fc^2^)/3'
_refine_ls_weighting_scheme calc
_refine_ls_wR_factor_gt 0.1796
_refine_ls_wR_factor_ref 0.1914
_reflns_Friedel_coverage 0.000
_reflns_number_gt 12181
_reflns_number_total 15766
_reflns_threshold_expression 'I > 2\s(I)'
_cod_data_source_file d6dt00412a2.cif
_cod_data_source_block B2SI_sm343-188_P24
_cod_depositor_comments 'Adding full bibliography for 7720366--7720383.cif.'
_cod_database_code 7720377
_shelx_shelxl_version_number 2019/3
_shelx_space_group_comment
;
The symmetry employed for this shelxl refinement is uniquely defined
by the following loop, which should always be used as a source of
symmetry information in preference to the above space-group names.
They are only intended as comments.
;
_shelx_estimated_absorpt_t_min 0.990
_shelx_estimated_absorpt_t_max 0.995
_oxdiff_exptl_absorpt_empirical_full_min 0.860
_oxdiff_exptl_absorpt_empirical_full_max 1.197
_oxdiff_exptl_absorpt_empirical_details
;
Empirical correction (ABSPACK) includes:
- Absorption correction using spherical harmonics
- Frame scaling
;

loop_
_space_group_symop_operation_xyz
'x, y, z'
'-x, -y, -z'

loop_
_atom_site_label
_atom_site_type_symbol
_atom_site_fract_x
_atom_site_fract_y
_atom_site_fract_z
_atom_site_U_iso_or_equiv
_atom_site_adp_type
_atom_site_occupancy
_atom_site_site_symmetry_order
_atom_site_calc_flag
_atom_site_refinement_flags_posn
_atom_site_refinement_flags_adp
_atom_site_refinement_flags_occupancy
_atom_site_disorder_assembly
_atom_site_disorder_group
B1 B 0.36445(14) 0.42797(10) 0.80174(5) 0.02205(19) Uani 1 1 d . . . . .
O1 O 0.25613(10) 0.34403(7) 0.75678(4) 0.02891(17) Uani 1 1 d . . . . .
H1 H 0.299909 0.293792 0.748595 0.043 Uiso 1 1 calc R U . . .
C11 C 0.41763(12) 0.56322(9) 0.92984(5) 0.02249(18) Uani 1 1 d . . . . .
C12 C 0.47006(12) 0.52345(9) 0.97494(4) 0.02250(18) Uani 1 1 d . . . . .
C111 C 0.30926(12) 0.53722(8) 0.81496(4) 0.02043(17) Uani 1 1 d . . . . .
C112 C 0.23008(12) 0.57543(9) 0.76471(4) 0.02189(17) Uani 1 1 d . . . . .
H112 H 0.203208 0.531600 0.724367 0.026 Uiso 1 1 calc R U . . .
C113 C 0.18741(12) 0.67769(9) 0.77112(5) 0.02191(17) Uani 1 1 d . . . . .
C114 C 0.10929(14) 0.71692(10) 0.71861(5) 0.0277(2) Uani 1 1 d . . . . .
H114 H 0.081782 0.673102 0.678240 0.033 Uiso 1 1 calc R U . . .
C115 C 0.07330(16) 0.81789(11) 0.72587(6) 0.0342(2) Uani 1 1 d . . . . .
H115 H 0.020049 0.843105 0.690602 0.041 Uiso 1 1 calc R U . . .
C116 C 0.11502(17) 0.88417(11) 0.78541(6) 0.0350(3) Uani 1 1 d . . . . .
H116 H 0.091780 0.954686 0.789760 0.042 Uiso 1 1 calc R U . . .
C117 C 0.18910(15) 0.84783(10) 0.83732(6) 0.0295(2) Uani 1 1 d . . . . .
H117 H 0.215245 0.892781 0.877305 0.035 Uiso 1 1 calc R U . . .
C118 C 0.22656(12) 0.74345(9) 0.83133(5) 0.02207(17) Uani 1 1 d . . . . .
C119 C 0.30458(12) 0.70367(9) 0.88357(5) 0.02228(17) Uani 1 1 d . . . . .
H119 H 0.328922 0.745944 0.924249 0.027 Uiso 1 1 calc R U . . .
C120 C 0.34561(12) 0.60372(9) 0.87580(4) 0.02029(17) Uani 1 1 d . . . . .
C121 C 0.53497(12) 0.41828(8) 0.83631(5) 0.02096(17) Uani 1 1 d . . . . .
C122 C 0.53441(12) 0.32632(9) 0.87232(5) 0.02294(18) Uani 1 1 d . . . . .
C123 C 0.68656(13) 0.32234(9) 0.90461(5) 0.02549(19) Uani 1 1 d . . . . .
H123 H 0.684900 0.260220 0.929007 0.031 Uiso 1 1 calc R U . . .
C124 C 0.84004(13) 0.40679(10) 0.90195(5) 0.0266(2) Uani 1 1 d . . . . .
C125 C 0.84028(13) 0.49722(9) 0.86574(5) 0.02586(19) Uani 1 1 d . . . . .
H125 H 0.944506 0.555234 0.863173 0.031 Uiso 1 1 calc R U . . .
C126 C 0.69047(13) 0.50418(9) 0.83320(5) 0.02308(18) Uani 1 1 d . . . . .
C127 C 0.37210(15) 0.23270(11) 0.87868(6) 0.0328(2) Uani 1 1 d . . . . .
H12A H 0.288740 0.268525 0.886937 0.049 Uiso 1 1 calc R U . . .
H12B H 0.393631 0.189435 0.913706 0.049 Uiso 1 1 calc R U . . .
H12C H 0.328627 0.179402 0.839507 0.049 Uiso 1 1 calc R U . . .
C128 C 1.00337(15) 0.39984(13) 0.93614(7) 0.0372(3) Uani 1 1 d . . . . .
H12D H 0.979935 0.349235 0.969534 0.056 Uiso 1 1 calc R U . . .
H12E H 1.078149 0.477840 0.954800 0.056 Uiso 1 1 calc R U . . .
H12F H 1.058110 0.367923 0.906303 0.056 Uiso 1 1 calc R U . . .
C129 C 0.69920(15) 0.60288(10) 0.79341(6) 0.0319(2) Uani 1 1 d . . . . .
H12G H 0.640340 0.571036 0.750311 0.048 Uiso 1 1 calc R U . . .
H12H H 0.817504 0.647658 0.792695 0.048 Uiso 1 1 calc R U . . .
H12I H 0.645384 0.653777 0.811479 0.048 Uiso 1 1 calc R U . . .
B2 B 0.45679(14) 0.22382(10) 0.43536(5) 0.02229(19) Uani 1 1 d . . . . .
O2 O 0.45971(11) 0.17706(8) 0.49044(4) 0.0342(2) Uani 1 1 d . . . . .
H2 H 0.529711 0.226096 0.518829 0.051 Uiso 1 1 calc R U . . .
C21 C 0.11907(13) 0.02533(8) 0.43169(5) 0.02339(18) Uani 1 1 d . . . . .
C22 C 0.04203(13) 0.00892(9) 0.47518(5) 0.02530(19) Uani 1 1 d . . . . .
C211 C 0.34342(12) 0.14050(8) 0.37536(4) 0.01983(16) Uani 1 1 d . . . . .
C212 C 0.39904(12) 0.15531(9) 0.31838(5) 0.02274(18) Uani 1 1 d . . . . .
H212 H 0.492140 0.222597 0.315762 0.027 Uiso 1 1 calc R U . . .
C213 C 0.32295(13) 0.07427(9) 0.26364(5) 0.02254(17) Uani 1 1 d . . . . .
C214 C 0.38492(16) 0.08897(11) 0.20607(5) 0.0332(2) Uani 1 1 d . . . . .
H214 H 0.479318 0.155394 0.203449 0.040 Uiso 1 1 calc R U . . .
C215 C 0.31012(18) 0.00838(12) 0.15413(6) 0.0374(3) Uani 1 1 d . . . . .
H215 H 0.354266 0.018596 0.116099 0.045 Uiso 1 1 calc R U . . .
C216 C 0.16792(17) -0.08963(11) 0.15691(5) 0.0331(2) Uani 1 1 d . . . . .
H216 H 0.116245 -0.144637 0.120589 0.040 Uiso 1 1 calc R U . . .
C217 C 0.10381(14) -0.10608(9) 0.21161(5) 0.0266(2) Uani 1 1 d . . . . .
H217 H 0.007387 -0.171988 0.212885 0.032 Uiso 1 1 calc R U . . .
C218 C 0.18096(12) -0.02490(8) 0.26650(5) 0.02091(17) Uani 1 1 d . . . . .
C219 C 0.11795(12) -0.03839(8) 0.32378(5) 0.02106(17) Uani 1 1 d . . . . .
H219 H 0.020662 -0.103082 0.325895 0.025 Uiso 1 1 calc R U . . .
C220 C 0.19577(12) 0.04111(8) 0.37673(4) 0.01979(16) Uani 1 1 d . . . . .
C221 C 0.56958(12) 0.35243(8) 0.42926(4) 0.02093(17) Uani 1 1 d . . . . .
C222 C 0.74613(12) 0.38546(8) 0.43476(4) 0.02043(16) Uani 1 1 d . . . . .
C223 C 0.84114(12) 0.49952(8) 0.42778(5) 0.02131(17) Uani 1 1 d . . . . .
H223 H 0.960035 0.520817 0.431157 0.026 Uiso 1 1 calc R U . . .
C224 C 0.76498(13) 0.58274(9) 0.41594(5) 0.02322(18) Uani 1 1 d . . . . .
C225 C 0.59082(13) 0.54981(9) 0.41082(5) 0.02600(19) Uani 1 1 d . . . . .
H225 H 0.537519 0.605774 0.402893 0.031 Uiso 1 1 calc R U . . .
C226 C 0.49250(12) 0.43624(9) 0.41709(5) 0.02389(18) Uani 1 1 d . . . . .
C227 C 0.83401(13) 0.29807(9) 0.44726(5) 0.02566(19) Uani 1 1 d . . . . .
H22A H 0.804070 0.262799 0.485338 0.038 Uiso 1 1 calc R U . . .
H22B H 0.956421 0.337375 0.453266 0.038 Uiso 1 1 calc R U . . .
H22C H 0.798508 0.237375 0.411276 0.038 Uiso 1 1 calc R U . . .
C228 C 0.86742(15) 0.70670(10) 0.41028(6) 0.0312(2) Uani 1 1 d . . . . .
H22D H 0.987066 0.715047 0.414980 0.047 Uiso 0.5 1 calc R U P . .
H22E H 0.830238 0.727026 0.368836 0.047 Uiso 0.5 1 calc R U P . .
H22F H 0.851590 0.758657 0.443344 0.047 Uiso 0.5 1 calc R U P . .
H22G H 0.792196 0.752107 0.403127 0.047 Uiso 0.5 1 calc R U P . .
H22H H 0.949025 0.740127 0.449271 0.047 Uiso 0.5 1 calc R U P . .
H22I H 0.927673 0.708497 0.374762 0.047 Uiso 0.5 1 calc R U P . .
C229 C 0.30416(14) 0.40573(11) 0.41204(6) 0.0325(2) Uani 1 1 d . . . . .
H22J H 0.253244 0.323485 0.417422 0.049 Uiso 0.5 1 calc R U P . .
H22K H 0.280551 0.453950 0.444927 0.049 Uiso 0.5 1 calc R U P . .
H22L H 0.256394 0.419943 0.370504 0.049 Uiso 0.5 1 calc R U P . .
H22M H 0.273549 0.474767 0.404480 0.049 Uiso 0.5 1 calc R U P . .
H22N H 0.246242 0.344302 0.376975 0.049 Uiso 0.5 1 calc R U P . .
H22O H 0.270399 0.378309 0.451398 0.049 Uiso 0.5 1 calc R U P . .
N2S N 0.69154(14) 0.28285(11) 0.60493(5) 0.0374(2) Uani 1 1 d . . . . .
C21S C 0.75050(14) 0.31101(10) 0.65665(5) 0.0281(2) Uani 1 1 d . . . . .
C22S C 0.82552(19) 0.34882(14) 0.72269(6) 0.0407(3) Uani 1 1 d . . . . .
H22P H 0.840634 0.431204 0.732373 0.061 Uiso 1 1 calc R U . . .
H22Q H 0.935366 0.338107 0.730995 0.061 Uiso 1 1 calc R U . . .
H22R H 0.751102 0.302640 0.749214 0.061 Uiso 1 1 calc R U . . .
N3S N 0.35905(17) 0.16335(11) 0.70925(6) 0.0415(3) Uani 1 1 d . . . . .
C31S C 0.36747(16) 0.10406(10) 0.66785(6) 0.0320(2) Uani 1 1 d . . . . .
C32S C 0.3760(2) 0.02946(12) 0.61453(7) 0.0424(3) Uani 1 1 d . . . . .
H32A H 0.282749 -0.044790 0.609781 0.064 Uiso 1 1 calc R U . . .
H32B H 0.483624 0.015442 0.621630 0.064 Uiso 1 1 calc R U . . .
H32C H 0.367257 0.067296 0.576132 0.064 Uiso 1 1 calc R U . . .
N11S N -0.1466(3) 0.0927(2) 1.00497(8) 0.0821(6) Uani 1 1 d . . . . .
C11S C -0.0064(3) 0.14045(18) 1.02406(8) 0.0593(5) Uani 1 1 d . . . . .
C12S C 0.1654(6) 0.2052(4) 1.0494(2) 0.0541(9) Uani 0.65 1 d . . P A 1
H12J H 0.182622 0.288550 1.051546 0.081 Uiso 0.65 1 calc R U P A 1
H12K H 0.238029 0.186569 1.022195 0.081 Uiso 0.65 1 calc R U P A 1
H12L H 0.193850 0.185211 1.091787 0.081 Uiso 0.65 1 calc R U P A 1
C14S C 0.1863(17) 0.1876(12) 1.0448(7) 0.073(4) Uiso 0.35 1 d . . P A 2
H14A H 0.213906 0.206196 1.090750 0.110 Uiso 0.35 1 calc R U P A 2
H14B H 0.234133 0.258058 1.024980 0.110 Uiso 0.35 1 calc R U P A 2
H14C H 0.233587 0.128696 1.031864 0.110 Uiso 0.35 1 calc R U P A 2

loop_
_atom_site_aniso_label
_atom_site_aniso_U_11
_atom_site_aniso_U_22
_atom_site_aniso_U_33
_atom_site_aniso_U_23
_atom_site_aniso_U_13
_atom_site_aniso_U_12
B1 0.0200(4) 0.0244(5) 0.0208(4) 0.0034(4) 0.0007(4) 0.0074(4)
O1 0.0253(4) 0.0282(4) 0.0297(4) -0.0040(3) -0.0047(3) 0.0098(3)
C11 0.0191(4) 0.0293(5) 0.0188(4) 0.0033(3) -0.0001(3) 0.0093(3)
C12 0.0204(4) 0.0289(5) 0.0180(4) 0.0026(3) -0.0002(3) 0.0097(3)
C111 0.0185(4) 0.0240(4) 0.0176(4) 0.0031(3) -0.0009(3) 0.0074(3)
C112 0.0207(4) 0.0251(4) 0.0180(4) 0.0028(3) -0.0015(3) 0.0073(3)
C113 0.0190(4) 0.0246(4) 0.0203(4) 0.0062(3) -0.0008(3) 0.0062(3)
C114 0.0266(5) 0.0306(5) 0.0244(4) 0.0090(4) -0.0023(4) 0.0098(4)
C115 0.0337(6) 0.0340(6) 0.0355(6) 0.0139(5) -0.0026(5) 0.0144(4)
C116 0.0355(6) 0.0288(5) 0.0424(6) 0.0083(5) -0.0011(5) 0.0157(4)
C117 0.0292(5) 0.0269(5) 0.0330(5) 0.0037(4) 0.0012(4) 0.0122(4)
C118 0.0198(4) 0.0237(4) 0.0222(4) 0.0050(3) 0.0012(3) 0.0073(3)
C119 0.0212(4) 0.0263(4) 0.0189(4) 0.0029(3) 0.0006(3) 0.0086(3)
C120 0.0180(4) 0.0254(4) 0.0169(4) 0.0044(3) -0.0001(3) 0.0076(3)
C121 0.0181(4) 0.0224(4) 0.0218(4) 0.0018(3) 0.0011(3) 0.0073(3)
C122 0.0198(4) 0.0230(4) 0.0254(4) 0.0031(3) 0.0010(3) 0.0076(3)
C123 0.0226(4) 0.0277(5) 0.0273(5) 0.0049(4) 0.0012(4) 0.0112(4)
C124 0.0203(4) 0.0309(5) 0.0279(5) 0.0001(4) -0.0010(4) 0.0107(4)
C125 0.0174(4) 0.0278(5) 0.0296(5) 0.0014(4) 0.0024(4) 0.0051(3)
C126 0.0203(4) 0.0234(4) 0.0244(4) 0.0021(3) 0.0028(3) 0.0066(3)
C127 0.0239(5) 0.0305(5) 0.0420(6) 0.0134(5) 0.0035(4) 0.0058(4)
C128 0.0222(5) 0.0444(7) 0.0440(7) 0.0047(5) -0.0037(5) 0.0139(5)
C129 0.0270(5) 0.0289(5) 0.0390(6) 0.0117(4) 0.0073(4) 0.0066(4)
B2 0.0182(4) 0.0239(5) 0.0194(4) 0.0015(4) 0.0010(3) 0.0012(3)
O2 0.0317(4) 0.0360(4) 0.0205(3) 0.0064(3) -0.0030(3) -0.0050(3)
C21 0.0217(4) 0.0207(4) 0.0229(4) 0.0019(3) 0.0044(3) 0.0007(3)
C22 0.0234(4) 0.0221(4) 0.0239(4) 0.0004(3) 0.0050(4) -0.0008(3)
C211 0.0179(4) 0.0192(4) 0.0184(4) 0.0023(3) 0.0009(3) 0.0018(3)
C212 0.0201(4) 0.0223(4) 0.0197(4) 0.0023(3) 0.0022(3) -0.0004(3)
C213 0.0205(4) 0.0239(4) 0.0191(4) 0.0021(3) 0.0030(3) 0.0023(3)
C214 0.0323(5) 0.0360(6) 0.0226(5) 0.0010(4) 0.0082(4) -0.0007(4)
C215 0.0406(7) 0.0426(7) 0.0219(5) -0.0017(4) 0.0094(5) 0.0042(5)
C216 0.0376(6) 0.0319(5) 0.0241(5) -0.0059(4) 0.0024(4) 0.0073(4)
C217 0.0265(5) 0.0228(4) 0.0254(4) -0.0030(3) 0.0013(4) 0.0042(3)
C218 0.0199(4) 0.0191(4) 0.0211(4) 0.0009(3) 0.0010(3) 0.0045(3)
C219 0.0190(4) 0.0181(4) 0.0223(4) 0.0021(3) 0.0029(3) 0.0018(3)
C220 0.0183(4) 0.0186(4) 0.0198(4) 0.0030(3) 0.0026(3) 0.0030(3)
C221 0.0183(4) 0.0208(4) 0.0180(4) -0.0013(3) 0.0007(3) 0.0009(3)
C222 0.0190(4) 0.0207(4) 0.0177(4) -0.0002(3) 0.0002(3) 0.0032(3)
C223 0.0166(4) 0.0215(4) 0.0212(4) 0.0015(3) 0.0008(3) 0.0016(3)
C224 0.0220(4) 0.0207(4) 0.0218(4) 0.0018(3) -0.0005(3) 0.0023(3)
C225 0.0221(4) 0.0240(4) 0.0288(5) 0.0010(4) -0.0012(4) 0.0064(3)
C226 0.0179(4) 0.0259(4) 0.0236(4) -0.0008(3) 0.0003(3) 0.0038(3)
C227 0.0223(4) 0.0233(4) 0.0290(5) 0.0034(4) 0.0015(4) 0.0058(3)
C228 0.0269(5) 0.0218(4) 0.0389(6) 0.0078(4) -0.0012(4) 0.0023(4)
C229 0.0182(4) 0.0343(6) 0.0411(6) 0.0016(5) 0.0016(4) 0.0058(4)
N2S 0.0323(5) 0.0469(6) 0.0291(5) 0.0006(4) -0.0010(4) 0.0117(4)
C21S 0.0248(5) 0.0300(5) 0.0283(5) 0.0018(4) 0.0002(4) 0.0100(4)
C22S 0.0405(7) 0.0490(7) 0.0263(5) -0.0036(5) -0.0056(5) 0.0130(6)
N3S 0.0458(6) 0.0367(6) 0.0440(6) 0.0001(5) 0.0049(5) 0.0190(5)
C31S 0.0322(5) 0.0258(5) 0.0387(6) 0.0058(4) 0.0021(5) 0.0124(4)
C32S 0.0552(8) 0.0286(6) 0.0438(7) -0.0004(5) 0.0082(6) 0.0158(5)
N11S 0.0800(13) 0.1027(16) 0.0411(8) -0.0056(9) 0.0088(8) 0.0047(11)
C11S 0.0746(13) 0.0606(10) 0.0307(7) 0.0017(7) 0.0060(7) 0.0089(9)
C12S 0.0532(18) 0.0472(18) 0.0561(19) -0.0023(14) -0.0077(14) 0.0179(16)

loop_
_atom_type_symbol
_atom_type_description
_atom_type_scat_dispersion_real
_atom_type_scat_dispersion_imag
_atom_type_scat_source
C C 0.0013 0.0009 'International Tables Vol C Tables 4.2.6.8 and 6.1.1.4'
H H 0.0000 0.0000 'International Tables Vol C Tables 4.2.6.8 and 6.1.1.4'
B B 0.0007 0.0004 'International Tables Vol C Tables 4.2.6.8 and 6.1.1.4'
N N 0.0030 0.0020 'International Tables Vol C Tables 4.2.6.8 and 6.1.1.4'
O O 0.0058 0.0036 'International Tables Vol C Tables 4.2.6.8 and 6.1.1.4'

loop_
_geom_angle_atom_site_label_1
_geom_angle_atom_site_label_2
_geom_angle_atom_site_label_3
_geom_angle
_geom_angle_site_symmetry_1
_geom_angle_site_symmetry_3
_geom_angle_publ_flag
O1 B1 C121 122.25(9) . . ?
O1 B1 C111 114.85(9) . . ?
C121 B1 C111 122.87(9) . . ?
B1 O1 H1 109.5 . . ?
C12 C11 C120 176.21(11) . . ?
C11 C12 C12 178.69(14) . 2_667 ?
C112 C111 C120 117.75(9) . . ?
C112 C111 B1 118.41(8) . . ?
C120 C111 B1 123.73(8) . . ?
C111 C112 C113 122.46(9) . . ?
C111 C112 H112 118.8 . . ?
C113 C112 H112 118.8 . . ?
C112 C113 C118 119.11(8) . . ?
C112 C113 C114 121.62(9) . . ?
C118 C113 C114 119.26(9) . . ?
C115 C114 C113 120.39(11) . . ?
C115 C114 H114 119.8 . . ?
C113 C114 H114 119.8 . . ?
C114 C115 C116 120.29(10) . . ?
C114 C115 H115 119.9 . . ?
C116 C115 H115 119.9 . . ?
C117 C116 C115 120.70(11) . . ?
C117 C116 H116 119.7 . . ?
C115 C116 H116 119.7 . . ?
C116 C117 C118 120.24(11) . . ?
C116 C117 H117 119.9 . . ?
C118 C117 H117 119.9 . . ?
C117 C118 C119 121.97(10) . . ?
C117 C118 C113 119.10(9) . . ?
C119 C118 C113 118.93(9) . . ?
C120 C119 C118 120.66(9) . . ?
C120 C119 H119 119.7 . . ?
C118 C119 H119 119.7 . . ?
C119 C120 C11 119.27(9) . . ?
C119 C120 C111 121.07(8) . . ?
C11 C120 C111 119.58(9) . . ?
C122 C121 C126 118.89(9) . . ?
C122 C121 B1 120.84(9) . . ?
C126 C121 B1 120.24(9) . . ?
C123 C122 C121 119.73(10) . . ?
C123 C122 C127 118.63(9) . . ?
C121 C122 C127 121.61(9) . . ?
C124 C123 C122 121.70(10) . . ?
C124 C123 H123 119.1 . . ?
C122 C123 H123 119.1 . . ?
C123 C124 C125 118.41(9) . . ?
C123 C124 C128 120.96(11) . . ?
C125 C124 C128 120.61(11) . . ?
C124 C125 C126 121.35(10) . . ?
C124 C125 H125 119.3 . . ?
C126 C125 H125 119.3 . . ?
C125 C126 C121 119.91(9) . . ?
C125 C126 C129 118.90(10) . . ?
C121 C126 C129 121.17(9) . . ?
C122 C127 H12A 109.5 . . ?
C122 C127 H12B 109.5 . . ?
H12A C127 H12B 109.5 . . ?
C122 C127 H12C 109.5 . . ?
H12A C127 H12C 109.5 . . ?
H12B C127 H12C 109.5 . . ?
C124 C128 H12D 109.5 . . ?
C124 C128 H12E 109.5 . . ?
H12D C128 H12E 109.5 . . ?
C124 C128 H12F 109.5 . . ?
H12D C128 H12F 109.5 . . ?
H12E C128 H12F 109.5 . . ?
C126 C129 H12G 109.5 . . ?
C126 C129 H12H 109.5 . . ?
H12G C129 H12H 109.5 . . ?
C126 C129 H12I 109.5 . . ?
H12G C129 H12I 109.5 . . ?
H12H C129 H12I 109.5 . . ?
O2 B2 C211 116.54(9) . . ?
O2 B2 C221 122.73(9) . . ?
C211 B2 C221 120.59(8) . . ?
B2 O2 H2 109.5 . . ?
C22 C21 C220 174.91(11) . . ?
C21 C22 C22 179.00(15) . 2_556 ?
C212 C211 C220 117.16(8) . . ?
C212 C211 B2 117.92(8) . . ?
C220 C211 B2 124.50(8) . . ?
C211 C212 C213 122.77(9) . . ?
C211 C212 H212 118.6 . . ?
C213 C212 H212 118.6 . . ?
C214 C213 C218 118.84(9) . . ?
C214 C213 C212 122.03(9) . . ?
C218 C213 C212 119.12(9) . . ?
C215 C214 C213 120.74(11) . . ?
C215 C214 H214 119.6 . . ?
C213 C214 H214 119.6 . . ?
C214 C215 C216 120.32(11) . . ?
C214 C215 H215 119.8 . . ?
C216 C215 H215 119.8 . . ?
C217 C216 C215 120.49(10) . . ?
C217 C216 H216 119.8 . . ?
C215 C216 H216 119.8 . . ?
C216 C217 C218 120.31(10) . . ?
C216 C217 H217 119.8 . . ?
C218 C217 H217 119.8 . . ?
C219 C218 C213 118.67(8) . . ?
C219 C218 C217 122.03(9) . . ?
C213 C218 C217 119.28(9) . . ?
C220 C219 C218 121.06(8) . . ?
C220 C219 H219 119.5 . . ?
C218 C219 H219 119.5 . . ?
C219 C220 C21 117.76(8) . . ?
C219 C220 C211 121.11(8) . . ?
C21 C220 C211 121.02(8) . . ?
C226 C221 C222 118.79(9) . . ?
C226 C221 B2 119.56(9) . . ?
C222 C221 B2 121.64(9) . . ?
C223 C222 C221 119.92(9) . . ?
C223 C222 C227 119.50(9) . . ?
C221 C222 C227 120.58(9) . . ?
C224 C223 C222 121.34(9) . . ?
C224 C223 H223 119.3 . . ?
C222 C223 H223 119.3 . . ?
C225 C224 C223 118.51(9) . . ?
C225 C224 C228 119.95(10) . . ?
C223 C224 C228 121.53(9) . . ?
C224 C225 C226 121.41(10) . . ?
C224 C225 H225 119.3 . . ?
C226 C225 H225 119.3 . . ?
C225 C226 C221 120.02(9) . . ?
C225 C226 C229 119.17(10) . . ?
C221 C226 C229 120.79(10) . . ?
C222 C227 H22A 109.5 . . ?
C222 C227 H22B 109.5 . . ?
H22A C227 H22B 109.5 . . ?
C222 C227 H22C 109.5 . . ?
H22A C227 H22C 109.5 . . ?
H22B C227 H22C 109.5 . . ?
C224 C228 H22D 109.5 . . ?
C224 C228 H22E 109.5 . . ?
H22D C228 H22E 109.5 . . ?
C224 C228 H22F 109.5 . . ?
H22D C228 H22F 109.5 . . ?
H22E C228 H22F 109.5 . . ?
H22G C228 H22H 109.5 . . ?
H22G C228 H22I 109.5 . . ?
H22H C228 H22I 109.5 . . ?
C226 C229 H22J 109.5 . . ?
C226 C229 H22K 109.5 . . ?
H22J C229 H22K 109.5 . . ?
C226 C229 H22L 109.5 . . ?
H22J C229 H22L 109.5 . . ?
H22K C229 H22L 109.5 . . ?
H22M C229 H22N 109.5 . . ?
H22M C229 H22O 109.5 . . ?
H22N C229 H22O 109.5 . . ?
N2S C21S C22S 179.07(14) . . ?
C21S C22S H22P 109.5 . . ?
C21S C22S H22Q 109.5 . . ?
H22P C22S H22Q 109.5 . . ?
C21S C22S H22R 109.5 . . ?
H22P C22S H22R 109.5 . . ?
H22Q C22S H22R 109.5 . . ?
N3S C31S C32S 178.93(14) . . ?
C31S C32S H32A 109.5 . . ?
C31S C32S H32B 109.5 . . ?
H32A C32S H32B 109.5 . . ?
C31S C32S H32C 109.5 . . ?
H32A C32S H32C 109.5 . . ?
H32B C32S H32C 109.5 . . ?
N11S C11S C12S 176.6(3) . . ?
N11S C11S C14S 171.0(5) . . ?
C11S C12S H12J 109.5 . . ?
C11S C12S H12K 109.5 . . ?
H12J C12S H12K 109.5 . . ?
C11S C12S H12L 109.5 . . ?
H12J C12S H12L 109.5 . . ?
H12K C12S H12L 109.5 . . ?
C11S C14S H14A 109.5 . . ?
C11S C14S H14B 109.5 . . ?
H14A C14S H14B 109.5 . . ?
C11S C14S H14C 109.5 . . ?
H14A C14S H14C 109.5 . . ?
H14B C14S H14C 109.5 . . ?

loop_
_geom_bond_atom_site_label_1
_geom_bond_atom_site_label_2
_geom_bond_distance
_geom_bond_site_symmetry_2
_geom_bond_publ_flag
B1 O1 1.3584(13) . ?
B1 C121 1.5788(14) . ?
B1 C111 1.5810(15) . ?
O1 H1 0.8400 . ?
C11 C12 1.2089(13) . ?
C11 C120 1.4313(13) . ?
C12 C12 1.3681(19) 2_667 ?
C111 C112 1.3821(13) . ?
C111 C120 1.4379(13) . ?
C112 C113 1.4191(14) . ?
C112 H112 0.9500 . ?
C113 C118 1.4203(14) . ?
C113 C114 1.4209(13) . ?
C114 C115 1.3742(17) . ?
C114 H114 0.9500 . ?
C115 C116 1.4091(19) . ?
C115 H115 0.9500 . ?
C116 C117 1.3764(16) . ?
C116 H116 0.9500 . ?
C117 C118 1.4194(15) . ?
C117 H117 0.9500 . ?
C118 C119 1.4196(13) . ?
C119 C120 1.3868(14) . ?
C119 H119 0.9500 . ?
C121 C122 1.4079(14) . ?
C121 C126 1.4102(14) . ?
C122 C123 1.3975(14) . ?
C122 C127 1.5107(15) . ?
C123 C124 1.3880(16) . ?
C123 H123 0.9500 . ?
C124 C125 1.3953(16) . ?
C124 C128 1.5091(15) . ?
C125 C126 1.3962(14) . ?
C125 H125 0.9500 . ?
C126 C129 1.5153(15) . ?
C127 H12A 0.9800 . ?
C127 H12B 0.9800 . ?
C127 H12C 0.9800 . ?
C128 H12D 0.9800 . ?
C128 H12E 0.9800 . ?
C128 H12F 0.9800 . ?
C129 H12G 0.9800 . ?
C129 H12H 0.9800 . ?
C129 H12I 0.9800 . ?
B2 O2 1.3523(13) . ?
B2 C211 1.5745(14) . ?
B2 C221 1.5796(14) . ?
O2 H2 0.8400 . ?
C21 C22 1.2115(14) . ?
C21 C220 1.4290(14) . ?
C22 C22 1.363(2) 2_556 ?
C211 C212 1.3822(13) . ?
C211 C220 1.4416(13) . ?
C212 C213 1.4186(14) . ?
C212 H212 0.9500 . ?
C213 C214 1.4181(15) . ?
C213 C218 1.4184(13) . ?
C214 C215 1.3714(16) . ?
C214 H214 0.9500 . ?
C215 C216 1.4109(18) . ?
C215 H215 0.9500 . ?
C216 C217 1.3700(16) . ?
C216 H216 0.9500 . ?
C217 C218 1.4229(14) . ?
C217 H217 0.9500 . ?
C218 C219 1.4155(14) . ?
C219 C220 1.3831(13) . ?
C219 H219 0.9500 . ?
C221 C226 1.4078(15) . ?
C221 C222 1.4085(13) . ?
C222 C223 1.3972(13) . ?
C222 C227 1.5114(14) . ?
C223 C224 1.3949(14) . ?
C223 H223 0.9500 . ?
C224 C225 1.3898(15) . ?
C224 C228 1.5066(14) . ?
C225 C226 1.3963(15) . ?
C225 H225 0.9500 . ?
C226 C229 1.5092(15) . ?
C227 H22A 0.9800 . ?
C227 H22B 0.9800 . ?
C227 H22C 0.9800 . ?
C228 H22D 0.9800 . ?
C228 H22E 0.9800 . ?
C228 H22F 0.9800 . ?
C228 H22G 0.9800 . ?
C228 H22H 0.9800 . ?
C228 H22I 0.9800 . ?
C229 H22J 0.9800 . ?
C229 H22K 0.9800 . ?
C229 H22L 0.9800 . ?
C229 H22M 0.9800 . ?
C229 H22N 0.9800 . ?
C229 H22O 0.9800 . ?
N2S C21S 1.1374(16) . ?
C21S C22S 1.4542(17) . ?
C22S H22P 0.9800 . ?
C22S H22Q 0.9800 . ?
C22S H22R 0.9800 . ?
N3S C31S 1.1416(17) . ?
C31S C32S 1.4498(19) . ?
C32S H32A 0.9800 . ?
C32S H32B 0.9800 . ?
C32S H32C 0.9800 . ?
N11S C11S 1.144(3) . ?
C11S C12S 1.422(5) . ?
C11S C14S 1.537(14) . ?
C12S H12J 0.9800 . ?
C12S H12K 0.9800 . ?
C12S H12L 0.9800 . ?
C14S H14A 0.9800 . ?
C14S H14B 0.9800 . ?
C14S H14C 0.9800 . ?

loop_
_geom_torsion_atom_site_label_1
_geom_torsion_atom_site_label_2
_geom_torsion_atom_site_label_3
_geom_torsion_atom_site_label_4
_geom_torsion
_geom_torsion_site_symmetry_1
_geom_torsion_site_symmetry_2
_geom_torsion_site_symmetry_3
_geom_torsion_site_symmetry_4
_geom_torsion_publ_flag
O1 B1 C111 C112 -36.67(14) . . . . ?
C121 B1 C111 C112 141.44(10) . . . . ?
O1 B1 C111 C120 147.19(10) . . . . ?
C121 B1 C111 C120 -34.70(15) . . . . ?
C120 C111 C112 C113 1.22(15) . . . . ?
B1 C111 C112 C113 -175.15(9) . . . . ?
C111 C112 C113 C118 -0.25(15) . . . . ?
C111 C112 C113 C114 178.62(10) . . . . ?
C112 C113 C114 C115 -178.32(11) . . . . ?
C118 C113 C114 C115 0.55(17) . . . . ?
C113 C114 C115 C116 0.62(19) . . . . ?
C114 C115 C116 C117 -1.3(2) . . . . ?
C115 C116 C117 C118 0.83(19) . . . . ?
C116 C117 C118 C119 179.29(11) . . . . ?
C116 C117 C118 C113 0.34(17) . . . . ?
C112 C113 C118 C117 177.87(10) . . . . ?
C114 C113 C118 C117 -1.02(15) . . . . ?
C112 C113 C118 C119 -1.12(15) . . . . ?
C114 C113 C118 C119 179.99(9) . . . . ?
C117 C118 C119 C120 -177.48(10) . . . . ?
C113 C118 C119 C120 1.48(15) . . . . ?
C118 C119 C120 C11 -177.37(9) . . . . ?
C118 C119 C120 C111 -0.50(15) . . . . ?
C112 C111 C120 C119 -0.85(15) . . . . ?
B1 C111 C120 C119 175.31(9) . . . . ?
C112 C111 C120 C11 176.02(9) . . . . ?
B1 C111 C120 C11 -7.82(15) . . . . ?
O1 B1 C121 C122 -60.92(14) . . . . ?
C111 B1 C121 C122 121.12(11) . . . . ?
O1 B1 C121 C126 121.15(11) . . . . ?
C111 B1 C121 C126 -56.81(14) . . . . ?
C126 C121 C122 C123 0.61(15) . . . . ?
B1 C121 C122 C123 -177.35(9) . . . . ?
C126 C121 C122 C127 178.82(10) . . . . ?
B1 C121 C122 C127 0.86(16) . . . . ?
C121 C122 C123 C124 -0.40(16) . . . . ?
C127 C122 C123 C124 -178.65(11) . . . . ?
C122 C123 C124 C125 -0.20(17) . . . . ?
C122 C123 C124 C128 -178.84(11) . . . . ?
C123 C124 C125 C126 0.58(17) . . . . ?
C128 C124 C125 C126 179.23(11) . . . . ?
C124 C125 C126 C121 -0.36(16) . . . . ?
C124 C125 C126 C129 -178.56(11) . . . . ?
C122 C121 C126 C125 -0.24(15) . . . . ?
B1 C121 C126 C125 177.73(9) . . . . ?
C122 C121 C126 C129 177.92(10) . . . . ?
B1 C121 C126 C129 -4.11(15) . . . . ?
O2 B2 C211 C212 -145.02(11) . . . . ?
C221 B2 C211 C212 30.94(14) . . . . ?
O2 B2 C211 C220 27.31(15) . . . . ?
C221 B2 C211 C220 -156.73(9) . . . . ?
C220 C211 C212 C213 -3.60(15) . . . . ?
B2 C211 C212 C213 169.31(10) . . . . ?
C211 C212 C213 C214 -177.99(11) . . . . ?
C211 C212 C213 C218 1.72(16) . . . . ?
C218 C213 C214 C215 -0.57(19) . . . . ?
C212 C213 C214 C215 179.14(12) . . . . ?
C213 C214 C215 C216 1.2(2) . . . . ?
C214 C215 C216 C217 -0.6(2) . . . . ?
C215 C216 C217 C218 -0.57(19) . . . . ?
C214 C213 C218 C219 -179.08(10) . . . . ?
C212 C213 C218 C219 1.21(15) . . . . ?
C214 C213 C218 C217 -0.59(15) . . . . ?
C212 C213 C218 C217 179.69(10) . . . . ?
C216 C217 C218 C219 179.60(11) . . . . ?
C216 C217 C218 C213 1.16(16) . . . . ?
C213 C218 C219 C220 -2.08(14) . . . . ?
C217 C218 C219 C220 179.48(9) . . . . ?
C218 C219 C220 C21 176.41(9) . . . . ?
C218 C219 C220 C211 0.13(15) . . . . ?
C212 C211 C220 C219 2.67(14) . . . . ?
B2 C211 C220 C219 -169.71(9) . . . . ?
C212 C211 C220 C21 -173.49(9) . . . . ?
B2 C211 C220 C21 14.12(15) . . . . ?
O2 B2 C221 C226 -111.63(12) . . . . ?
C211 B2 C221 C226 72.67(13) . . . . ?
O2 B2 C221 C222 69.35(14) . . . . ?
C211 B2 C221 C222 -106.35(11) . . . . ?
C226 C221 C222 C223 -0.36(14) . . . . ?
B2 C221 C222 C223 178.67(9) . . . . ?
C226 C221 C222 C227 -179.48(9) . . . . ?
B2 C221 C222 C227 -0.44(14) . . . . ?
C221 C222 C223 C224 0.60(15) . . . . ?
C227 C222 C223 C224 179.73(9) . . . . ?
C222 C223 C224 C225 -0.33(15) . . . . ?
C222 C223 C224 C228 178.17(10) . . . . ?
C223 C224 C225 C226 -0.18(16) . . . . ?
C228 C224 C225 C226 -178.71(10) . . . . ?
C224 C225 C226 C221 0.42(16) . . . . ?
C224 C225 C226 C229 179.11(10) . . . . ?
C222 C221 C226 C225 -0.14(15) . . . . ?
B2 C221 C226 C225 -179.20(9) . . . . ?
C222 C221 C226 C229 -178.81(10) . . . . ?
B2 C221 C226 C229 2.14(15) . . . . ?
